data_7023597
loop_
_publ_author_name
'Majhi, Paresh Kumar'
'Sauerbrey, Susanne'
'Leiendecker, Alexander'
'Schnakenburg, Gregor'
'Arduengo, 3rd, Anthony J'
'Streubel, Rainer'

_publ_section_title
;
 Synthesis and first complexes of C(4/5) P-bifunctional
 imidazole-2-thiones.
;
_journal_issue 36
_journal_name_full 'Dalton transactions (Cambridge, England : 2003)'
_journal_page_first 13126
_journal_page_last 13136
_journal_paper_doi 10.1039/c3dt51557e
_journal_volume 42
_journal_year 2013
_chemical_formula_moiety 'C31 H30 N2 O P2 S'
_chemical_formula_sum 'C31 H30 N2 O P2 S'
_chemical_formula_weight 540.57
_chemical_name_systematic
;
?
;
_space_group_IT_number 14
_symmetry_cell_setting monoclinic
_symmetry_space_group_name_Hall '-P 2yn'
_symmetry_space_group_name_H-M 'P 1 21/n 1'
_atom_sites_solution_hydrogens geom
_atom_sites_solution_primary direct
_atom_sites_solution_secondary difmap
_audit_creation_method SHELXL-97
_cell_angle_alpha 90.00
_cell_angle_beta 117.124(2)
_cell_angle_gamma 90.00
_cell_formula_units_Z 4
_cell_length_a 9.3636(8)
_cell_length_b 34.410(3)
_cell_length_c 9.3807(8)
_cell_measurement_reflns_used 9954
_cell_measurement_temperature 123(2)
_cell_measurement_theta_max 30.44
_cell_measurement_theta_min 2.37
_cell_volume 2690.1(4)
_computing_cell_refinement 'HKL Scalepack (Otwinowski & Minor 1997)'
_computing_data_collection 'HKL Denzo and Scalepack (Otwinowski & Minor 1997)'
_computing_data_reduction 'HKL Denzo and Scalepack (Otwinowski & Minor 1997)'
_computing_molecular_graphics 'DIAMOND (Brandenburg, 1999)'
_computing_publication_material 'SHELXL97 (Sheldrick, 1997)'
_computing_structure_refinement 'SHELXL-97 (Sheldrick, 1997)'
_computing_structure_solution 'SHELXS-97 (Sheldrick, 1990)'
_diffrn_ambient_temperature 123(2)
_diffrn_detector_area_resol_mean 9
_diffrn_measured_fraction_theta_full 0.998
_diffrn_measured_fraction_theta_max 0.998
_diffrn_measurement_device '95mm CCD camera on \k-goniostat'
_diffrn_measurement_device_type 'Nonius KappaCCD'
_diffrn_measurement_method 'CCD rotation images, thick slices'
_diffrn_radiation_monochromator 'horizonally mounted graphite crystal'
_diffrn_radiation_type MoK\a
_diffrn_radiation_wavelength 0.71073
_diffrn_reflns_av_R_equivalents 0.0363
_diffrn_reflns_av_sigmaI/netI 0.0314
_diffrn_reflns_limit_h_max 12
_diffrn_reflns_limit_h_min -12
_diffrn_reflns_limit_k_max 44
_diffrn_reflns_limit_k_min -45
_diffrn_reflns_limit_l_max 12
_diffrn_reflns_limit_l_min -12
_diffrn_reflns_number 27883
_diffrn_reflns_theta_full 28.00
_diffrn_reflns_theta_max 28.00
_diffrn_reflns_theta_min 2.72
_exptl_absorpt_coefficient_mu 0.267
_exptl_absorpt_correction_T_max 0.9386
_exptl_absorpt_correction_T_min 0.9241
_exptl_absorpt_correction_type multi-scan
_exptl_absorpt_process_details
;
R.H. Blessing, Acta Cryst. (1995), A51, 33-38
;
_exptl_crystal_colour block
_exptl_crystal_density_diffrn 1.335
_exptl_crystal_density_method 'not measured'
_exptl_crystal_description colourless
_exptl_crystal_F_000 1136
_exptl_crystal_size_max 0.30
_exptl_crystal_size_mid 0.30
_exptl_crystal_size_min 0.24
_refine_diff_density_max 0.434
_refine_diff_density_min -0.360
_refine_diff_density_rms 0.055
_refine_ls_extinction_method none
_refine_ls_goodness_of_fit_ref 1.067
_refine_ls_hydrogen_treatment constr
_refine_ls_matrix_type full
_refine_ls_number_parameters 337
_refine_ls_number_reflns 6484
_refine_ls_number_restraints 0
_refine_ls_restrained_S_all 1.067
_refine_ls_R_factor_all 0.0470
_refine_ls_R_factor_gt 0.0377
_refine_ls_shift/su_max 0.001
_refine_ls_shift/su_mean 0.000
_refine_ls_structure_factor_coef Fsqd
_refine_ls_weighting_details 'calc w=1/[\s^2^(Fo^2^)+(0.0435P)^2^+1.4395P] where P=(Fo^2^+2Fc^2^)/3'
_refine_ls_weighting_scheme calc
_refine_ls_wR_factor_gt 0.0933
_refine_ls_wR_factor_ref 0.0978
_reflns_number_gt 5501
_reflns_number_total 6484
_reflns_threshold_expression >2sigma(I)
_cod_data_source_file c3dt51557e.txt
_cod_data_source_block Greg1330f
_cod_depositor_comments
;
The following automatic conversions were performed:

'_symmetry_cell_setting' value 'Monoclinic' changed to 'monoclinic'
according to /home/saulius/struct/CIF-dictionaries/cif_core.dic
dictionary named 'cif_core.dic' version 2.4.2 from
2011-04-26.

'_exptl_absorpt_correction_type' value 'Multi-Scan'
changed to 'multi-scan' according to
/home/saulius/struct/CIF-dictionaries/cif_core.dic dictionary named
'cif_core.dic' version 2.4.2 from 2011-04-26.

Automatic conversion script
Id: cif_fix_values 1891 2012-01-12 08:04:46Z andrius 
;
_cod_original_sg_symbol_H-M 'P 21/n'
_cod_database_code 7023597

loop_
_symmetry_equiv_pos_as_xyz
'x, y, z'
'-x+1/2, y+1/2, -z+1/2'
'-x, -y, -z'
'x-1/2, -y-1/2, z-1/2'

loop_
_atom_site_label
_atom_site_type_symbol
_atom_site_fract_x
_atom_site_fract_y
_atom_site_fract_z
_atom_site_U_iso_or_equiv
_atom_site_adp_type
_atom_site_occupancy
_atom_site_symmetry_multiplicity
_atom_site_calc_flag
_atom_site_refinement_flags
C1 C 0.44796(18) 0.37465(5) 0.70758(18) 0.0168(3) Uani 1 1 d .
C2 C 0.27558(18) 0.34197(4) 0.48551(18) 0.0166(3) Uani 1 1 d .
C3 C 0.21232(18) 0.37834(5) 0.47870(18) 0.0163(3) Uani 1 1 d .
C4 C 0.2909(2) 0.43781(5) 0.66071(19) 0.0199(3) Uani 1 1 d .
H4A H 0.1790 0.4451 0.5823 0.024 Uiso 1 1 calc R
C5 C 0.4019(2) 0.46667(5) 0.6384(2) 0.0286(4) Uani 1 1 d .
H5A H 0.5136 0.4601 0.7113 0.043 Uiso 1 1 calc R
H5B H 0.3783 0.4930 0.6619 0.043 Uiso 1 1 calc R
H5C H 0.3854 0.4655 0.5275 0.043 Uiso 1 1 calc R
C6 C 0.2993(2) 0.44006(6) 0.8267(2) 0.0297(4) Uani 1 1 d .
H6A H 0.2671 0.4661 0.8434 0.044 Uiso 1 1 calc R
H6B H 0.4094 0.4349 0.9082 0.044 Uiso 1 1 calc R
H6C H 0.2268 0.4207 0.8352 0.044 Uiso 1 1 calc R
C7 C 0.5312(2) 0.30722(5) 0.6877(2) 0.0263(4) Uani 1 1 d .
H7C H 0.4738 0.2829 0.6422 0.039 Uiso 1 1 calc R
H7B H 0.5773 0.3063 0.8047 0.039 Uiso 1 1 calc R
H7A H 0.6173 0.3106 0.6568 0.039 Uiso 1 1 calc R
C8 C 0.17303(19) 0.31699(5) 0.15923(19) 0.0185(3) Uani 1 1 d .
C9 C 0.2980(2) 0.33947(5) 0.1601(2) 0.0224(3) Uani 1 1 d .
H9A H 0.3778 0.3498 0.2580 0.027 Uiso 1 1 calc R
C10 C 0.3056(2) 0.34668(5) 0.0184(2) 0.0276(4) Uani 1 1 d .
H10A H 0.3904 0.3619 0.0189 0.033 Uiso 1 1 calc R
C11 C 0.1891(2) 0.33152(6) -0.1241(2) 0.0296(4) Uani 1 1 d .
H11A H 0.1954 0.3361 -0.2210 0.036 Uiso 1 1 calc R
C12 C 0.0636(2) 0.30977(6) -0.1267(2) 0.0278(4) Uani 1 1 d .
H12A H -0.0175 0.3002 -0.2255 0.033 Uiso 1 1 calc R
C13 C 0.0559(2) 0.30182(5) 0.0152(2) 0.0220(3) Uani 1 1 d .
H13A H -0.0284 0.2862 0.0140 0.026 Uiso 1 1 calc R
C14 C -0.01035(19) 0.29532(4) 0.33457(19) 0.0177(3) Uani 1 1 d .
C15 C -0.1520(2) 0.31125(5) 0.2166(2) 0.0201(3) Uani 1 1 d .
H15A H -0.1501 0.3260 0.1320 0.024 Uiso 1 1 calc R
C16 C -0.2960(2) 0.30552(5) 0.2227(2) 0.0247(4) Uani 1 1 d .
H16A H -0.3922 0.3165 0.1424 0.030 Uiso 1 1 calc R
C17 C -0.2998(2) 0.28382(5) 0.3459(2) 0.0275(4) Uani 1 1 d .
H17A H -0.3982 0.2803 0.3504 0.033 Uiso 1 1 calc R
C18 C -0.1600(2) 0.26737(5) 0.4620(2) 0.0279(4) Uani 1 1 d .
H18A H -0.1632 0.2522 0.5450 0.033 Uiso 1 1 calc R
C19 C -0.0154(2) 0.27304(5) 0.4575(2) 0.0236(3) Uani 1 1 d .
H19A H 0.0802 0.2618 0.5377 0.028 Uiso 1 1 calc R
C20 C 0.08080(19) 0.44480(5) 0.26954(19) 0.0180(3) Uani 1 1 d .
C21 C 0.1680(2) 0.44790(5) 0.1827(2) 0.0218(3) Uani 1 1 d .
H21A H 0.1974 0.4251 0.1456 0.026 Uiso 1 1 calc R
C22 C 0.2121(2) 0.48407(5) 0.1500(2) 0.0255(4) Uani 1 1 d .
H22A H 0.2732 0.4858 0.0925 0.031 Uiso 1 1 calc R
C23 C 0.1675(2) 0.51771(5) 0.2010(2) 0.0262(4) Uani 1 1 d .
H23A H 0.1983 0.5424 0.1791 0.031 Uiso 1 1 calc R
C24 C 0.0779(2) 0.51498(5) 0.2838(2) 0.0247(4) Uani 1 1 d .
H24A H 0.0470 0.5379 0.3188 0.030 Uiso 1 1 calc R
C25 C 0.03299(19) 0.47894(5) 0.3161(2) 0.0206(3) Uani 1 1 d .
H25A H -0.0311 0.4775 0.3705 0.025 Uiso 1 1 calc R
C26 C -0.11433(19) 0.40207(5) 0.38254(19) 0.0181(3) Uani 1 1 d .
C27 C -0.0956(2) 0.38574(5) 0.5262(2) 0.0236(3) Uani 1 1 d .
H27A H 0.0028 0.3735 0.5955 0.028 Uiso 1 1 calc R
C28 C -0.2194(2) 0.38720(5) 0.5688(2) 0.0288(4) Uani 1 1 d .
H28A H -0.2054 0.3760 0.6669 0.035 Uiso 1 1 calc R
C29 C -0.3630(2) 0.40501(5) 0.4688(2) 0.0296(4) Uani 1 1 d .
H29A H -0.4470 0.4064 0.4989 0.035 Uiso 1 1 calc R
C30 C -0.3841(2) 0.42087(5) 0.3248(2) 0.0275(4) Uani 1 1 d .
H30A H -0.4832 0.4328 0.2557 0.033 Uiso 1 1 calc R
C31 C -0.26143(19) 0.41935(5) 0.2813(2) 0.0216(3) Uani 1 1 d .
H31A H -0.2772 0.4301 0.1819 0.026 Uiso 1 1 calc R
N1 N 0.31840(15) 0.39777(4) 0.61850(16) 0.0165(3) Uani 1 1 d .
N2 N 0.41926(15) 0.33999(4) 0.62684(15) 0.0173(3) Uani 1 1 d .
O1 O 0.28486(14) 0.26560(3) 0.40781(14) 0.0245(3) Uani 1 1 d .
P1 P 0.18672(5) 0.301306(12) 0.34764(5) 0.01660(10) Uani 1 1 d .
P2 P 0.03151(5) 0.395298(12) 0.30557(5) 0.01642(10) Uani 1 1 d .
S1 S 0.61464(5) 0.385153(12) 0.87738(5) 0.02164(10) Uani 1 1 d .

loop_
_atom_site_aniso_label
_atom_site_aniso_U_11
_atom_site_aniso_U_22
_atom_site_aniso_U_33
_atom_site_aniso_U_23
_atom_site_aniso_U_13
_atom_site_aniso_U_12
C1 0.0170(7) 0.0176(8) 0.0183(7) 0.0009(6) 0.0103(6) 0.0004(6)
C2 0.0153(7) 0.0162(7) 0.0183(7) 0.0002(6) 0.0076(6) 0.0003(6)
C3 0.0155(7) 0.0169(7) 0.0171(7) -0.0011(6) 0.0079(6) -0.0005(6)
C4 0.0201(8) 0.0161(8) 0.0221(8) -0.0039(6) 0.0083(6) 0.0024(6)
C5 0.0259(9) 0.0180(8) 0.0383(10) -0.0031(7) 0.0115(8) -0.0037(7)
C6 0.0313(10) 0.0332(10) 0.0232(8) -0.0061(7) 0.0114(8) 0.0082(8)
C7 0.0233(9) 0.0202(8) 0.0272(9) 0.0012(7) 0.0044(7) 0.0072(7)
C8 0.0203(8) 0.0145(7) 0.0229(8) -0.0008(6) 0.0118(7) 0.0026(6)
C9 0.0189(8) 0.0207(8) 0.0286(8) 0.0007(7) 0.0116(7) 0.0018(6)
C10 0.0240(9) 0.0265(9) 0.0377(10) 0.0089(7) 0.0188(8) 0.0053(7)
C11 0.0336(10) 0.0329(10) 0.0288(9) 0.0109(8) 0.0198(8) 0.0137(8)
C12 0.0285(9) 0.0312(10) 0.0219(8) -0.0019(7) 0.0099(7) 0.0059(8)
C13 0.0220(8) 0.0199(8) 0.0247(8) -0.0035(6) 0.0112(7) 0.0000(6)
C14 0.0190(7) 0.0142(7) 0.0206(7) -0.0016(6) 0.0098(6) -0.0018(6)
C15 0.0222(8) 0.0156(7) 0.0230(8) -0.0011(6) 0.0107(7) -0.0011(6)
C16 0.0193(8) 0.0235(9) 0.0301(9) -0.0029(7) 0.0103(7) -0.0009(7)
C17 0.0265(9) 0.0273(9) 0.0347(9) -0.0088(7) 0.0192(8) -0.0096(7)
C18 0.0337(10) 0.0276(9) 0.0268(9) -0.0021(7) 0.0177(8) -0.0102(8)
C19 0.0263(9) 0.0214(8) 0.0211(8) 0.0013(6) 0.0090(7) -0.0037(7)
C20 0.0162(7) 0.0170(8) 0.0184(7) -0.0003(6) 0.0059(6) 0.0008(6)
C21 0.0211(8) 0.0227(8) 0.0225(8) -0.0017(6) 0.0108(7) 0.0009(6)
C22 0.0230(8) 0.0289(9) 0.0270(9) 0.0011(7) 0.0136(7) -0.0030(7)
C23 0.0222(8) 0.0212(8) 0.0318(9) 0.0037(7) 0.0094(7) -0.0025(7)
C24 0.0221(8) 0.0176(8) 0.0328(9) -0.0003(7) 0.0109(7) 0.0016(6)
C25 0.0180(8) 0.0199(8) 0.0247(8) 0.0002(6) 0.0105(7) 0.0009(6)
C26 0.0176(7) 0.0155(7) 0.0223(8) -0.0028(6) 0.0099(6) -0.0017(6)
C27 0.0231(8) 0.0216(8) 0.0262(8) 0.0014(7) 0.0114(7) 0.0012(7)
C28 0.0355(10) 0.0266(9) 0.0316(9) -0.0016(7) 0.0215(8) -0.0046(8)
C29 0.0278(9) 0.0256(9) 0.0452(11) -0.0084(8) 0.0253(9) -0.0058(7)
C30 0.0187(8) 0.0252(9) 0.0374(10) -0.0032(7) 0.0117(8) 0.0004(7)
C31 0.0181(8) 0.0206(8) 0.0243(8) -0.0010(6) 0.0082(7) 0.0002(6)
N1 0.0157(6) 0.0148(6) 0.0192(6) -0.0016(5) 0.0082(5) -0.0006(5)
N2 0.0164(6) 0.0167(6) 0.0180(6) 0.0001(5) 0.0070(5) 0.0010(5)
O1 0.0239(6) 0.0163(6) 0.0296(6) 0.0003(5) 0.0090(5) 0.0047(5)
P1 0.01643(19) 0.01349(19) 0.01960(19) -0.00114(15) 0.00796(16) 0.00062(15)
P2 0.01560(19) 0.01514(19) 0.01797(19) -0.00103(14) 0.00718(16) 0.00144(15)
S1 0.0180(2) 0.0244(2) 0.01840(19) -0.00179(15) 0.00474(15) -0.00050(16)

loop_
_atom_type_symbol
_atom_type_description
_atom_type_scat_dispersion_real
_atom_type_scat_dispersion_imag
_atom_type_scat_source
C C 0.0033 0.0016 'International Tables Vol C Tables 4.2.6.8 and 6.1.1.4'
H H 0.0000 0.0000 'International Tables Vol C Tables 4.2.6.8 and 6.1.1.4'
N N 0.0061 0.0033 'International Tables Vol C Tables 4.2.6.8 and 6.1.1.4'
O O 0.0106 0.0060 'International Tables Vol C Tables 4.2.6.8 and 6.1.1.4'
P P 0.1023 0.0942 'International Tables Vol C Tables 4.2.6.8 and 6.1.1.4'
S S 0.1246 0.1234 'International Tables Vol C Tables 4.2.6.8 and 6.1.1.4'

loop_
_geom_angle_atom_site_label_1
_geom_angle_atom_site_label_2
_geom_angle_atom_site_label_3
_geom_angle
N1 C1 N2 105.78(13)
N1 C1 S1 129.26(12)
N2 C1 S1 124.92(12)
C3 C2 N2 107.29(13)
C3 C2 P1 128.09(12)
N2 C2 P1 124.45(11)
C2 C3 N1 106.52(13)
C2 C3 P2 122.52(12)
N1 C3 P2 130.80(12)
N1 C4 C5 110.87(13)
N1 C4 C6 112.59(14)
C5 C4 C6 112.80(15)
N1 C4 H4A 106.7
C5 C4 H4A 106.7
C6 C4 H4A 106.7
C4 C5 H5A 109.5
C4 C5 H5B 109.5
H5A C5 H5B 109.5
C4 C5 H5C 109.5
H5A C5 H5C 109.5
H5B C5 H5C 109.5
C4 C6 H6A 109.5
C4 C6 H6B 109.5
H6A C6 H6B 109.5
C4 C6 H6C 109.5
H6A C6 H6C 109.5
H6B C6 H6C 109.5
N2 C7 H7C 109.5
N2 C7 H7B 109.5
H7C C7 H7B 109.5
N2 C7 H7A 109.5
H7C C7 H7A 109.5
H7B C7 H7A 109.5
C13 C8 C9 119.88(15)
C13 C8 P1 120.79(12)
C9 C8 P1 118.42(13)
C10 C9 C8 120.12(16)
C10 C9 H9A 119.9
C8 C9 H9A 119.9
C11 C10 C9 119.73(17)
C11 C10 H10A 120.1
C9 C10 H10A 120.1
C12 C11 C10 120.61(16)
C12 C11 H11A 119.7
C10 C11 H11A 119.7
C11 C12 C13 120.22(17)
C11 C12 H12A 119.9
C13 C12 H12A 119.9
C12 C13 C8 119.41(16)
C12 C13 H13A 120.3
C8 C13 H13A 120.3
C15 C14 C19 119.35(15)
C15 C14 P1 125.61(12)
C19 C14 P1 115.03(12)
C16 C15 C14 120.09(15)
C16 C15 H15A 120.0
C14 C15 H15A 120.0
C15 C16 C17 120.24(17)
C15 C16 H16A 119.9
C17 C16 H16A 119.9
C18 C17 C16 120.01(16)
C18 C17 H17A 120.0
C16 C17 H17A 120.0
C17 C18 C19 120.26(16)
C17 C18 H18A 119.9
C19 C18 H18A 119.9
C18 C19 C14 120.04(16)
C18 C19 H19A 120.0
C14 C19 H19A 120.0
C21 C20 C25 118.34(15)
C21 C20 P2 116.19(12)
C25 C20 P2 125.43(12)
C22 C21 C20 120.60(16)
C22 C21 H21A 119.7
C20 C21 H21A 119.7
C23 C22 C21 120.36(16)
C23 C22 H22A 119.8
C21 C22 H22A 119.8
C24 C23 C22 119.46(16)
C24 C23 H23A 120.3
C22 C23 H23A 120.3
C23 C24 C25 120.41(16)
C23 C24 H24A 119.8
C25 C24 H24A 119.8
C24 C25 C20 120.76(15)
C24 C25 H25A 119.6
C20 C25 H25A 119.6
C27 C26 C31 118.56(15)
C27 C26 P2 122.86(13)
C31 C26 P2 117.85(12)
C28 C27 C26 120.64(17)
C28 C27 H27A 119.7
C26 C27 H27A 119.7
C29 C28 C27 120.09(17)
C29 C28 H28A 120.0
C27 C28 H28A 120.0
C28 C29 C30 119.91(16)
C28 C29 H29A 120.0
C30 C29 H29A 120.0
C29 C30 C31 120.27(17)
C29 C30 H30A 119.9
C31 C30 H30A 119.9
C30 C31 C26 120.51(16)
C30 C31 H31A 119.7
C26 C31 H31A 119.7
C1 N1 C3 110.25(13)
C1 N1 C4 125.99(13)
C3 N1 C4 123.76(13)
C1 N2 C2 110.09(13)
C1 N2 C7 121.89(13)
C2 N2 C7 128.02(14)
O1 P1 C8 112.17(7)
O1 P1 C14 111.61(7)
C8 P1 C14 110.83(7)
O1 P1 C2 111.20(7)
C8 P1 C2 105.75(7)
C14 P1 C2 104.89(7)
C3 P2 C26 104.25(7)
C3 P2 C20 104.54(7)
C26 P2 C20 104.49(7)

loop_
_geom_bond_atom_site_label_1
_geom_bond_atom_site_label_2
_geom_bond_distance
C1 N1 1.371(2)
C1 N2 1.372(2)
C1 S1 1.6844(16)
C2 C3 1.374(2)
C2 N2 1.3950(19)
C2 P1 1.8279(16)
C3 N1 1.4021(19)
C3 P2 1.8268(16)
C4 N1 1.488(2)
C4 C5 1.520(2)
C4 C6 1.525(2)
C4 H4A 1.0000
C5 H5A 0.9800
C5 H5B 0.9800
C5 H5C 0.9800
C6 H6A 0.9800
C6 H6B 0.9800
C6 H6C 0.9800
C7 N2 1.466(2)
C7 H7C 0.9800
C7 H7B 0.9800
C7 H7A 0.9800
C8 C13 1.396(2)
C8 C9 1.400(2)
C8 P1 1.7958(16)
C9 C10 1.386(2)
C9 H9A 0.9500
C10 C11 1.386(3)
C10 H10A 0.9500
C11 C12 1.384(3)
C11 H11A 0.9500
C12 C13 1.393(2)
C12 H12A 0.9500
C13 H13A 0.9500
C14 C15 1.395(2)
C14 C19 1.404(2)
C14 P1 1.8045(16)
C15 C16 1.389(2)
C15 H15A 0.9500
C16 C17 1.389(3)
C16 H16A 0.9500
C17 C18 1.386(3)
C17 H17A 0.9500
C18 C19 1.387(2)
C18 H18A 0.9500
C19 H19A 0.9500
C20 C21 1.396(2)
C20 C25 1.396(2)
C20 P2 1.8360(16)
C21 C22 1.389(2)
C21 H21A 0.9500
C22 C23 1.387(3)
C22 H22A 0.9500
C23 C24 1.382(3)
C23 H23A 0.9500
C24 C25 1.387(2)
C24 H24A 0.9500
C25 H25A 0.9500
C26 C27 1.395(2)
C26 C31 1.400(2)
C26 P2 1.8274(16)
C27 C28 1.389(2)
C27 H27A 0.9500
C28 C29 1.383(3)
C28 H28A 0.9500
C29 C30 1.385(3)
C29 H29A 0.9500
C30 C31 1.385(2)
C30 H30A 0.9500
C31 H31A 0.9500
O1 P1 1.4832(12)

loop_
_geom_torsion_atom_site_label_1
_geom_torsion_atom_site_label_2
_geom_torsion_atom_site_label_3
_geom_torsion_atom_site_label_4
_geom_torsion
N2 C2 C3 N1 -0.92(16)
P1 C2 C3 N1 174.63(11)
N2 C2 C3 P2 175.01(10)
P1 C2 C3 P2 -9.4(2)
C13 C8 C9 C10 0.0(2)
P1 C8 C9 C10 169.23(13)
C8 C9 C10 C11 -0.1(3)
C9 C10 C11 C12 1.1(3)
C10 C11 C12 C13 -2.1(3)
C11 C12 C13 C8 2.0(3)
C9 C8 C13 C12 -1.0(2)
P1 C8 C13 C12 -169.92(13)
C19 C14 C15 C16 1.0(2)
P1 C14 C15 C16 -177.91(13)
C14 C15 C16 C17 -0.2(3)
C15 C16 C17 C18 -0.9(3)
C16 C17 C18 C19 1.1(3)
C17 C18 C19 C14 -0.4(3)
C15 C14 C19 C18 -0.7(2)
P1 C14 C19 C18 178.31(13)
C25 C20 C21 C22 2.9(2)
P2 C20 C21 C22 -179.57(13)
C20 C21 C22 C23 -1.2(3)
C21 C22 C23 C24 -0.4(3)
C22 C23 C24 C25 0.1(3)
C23 C24 C25 C20 1.7(3)
C21 C20 C25 C24 -3.2(2)
P2 C20 C25 C24 179.54(13)
C31 C26 C27 C28 -1.1(3)
P2 C26 C27 C28 -171.10(14)
C26 C27 C28 C29 -0.1(3)
C27 C28 C29 C30 1.0(3)
C28 C29 C30 C31 -0.7(3)
C29 C30 C31 C26 -0.5(3)
C27 C26 C31 C30 1.4(2)
P2 C26 C31 C30 171.91(13)
N2 C1 N1 C3 -2.69(16)
S1 C1 N1 C3 175.12(12)
N2 C1 N1 C4 177.36(13)
S1 C1 N1 C4 -4.8(2)
C2 C3 N1 C1 2.28(17)
P2 C3 N1 C1 -173.19(12)
C2 C3 N1 C4 -177.77(13)
P2 C3 N1 C4 6.8(2)
C5 C4 N1 C1 73.33(19)
C6 C4 N1 C1 -54.1(2)
C5 C4 N1 C3 -106.62(17)
C6 C4 N1 C3 125.95(16)
N1 C1 N2 C2 2.10(16)
S1 C1 N2 C2 -175.83(11)
N1 C1 N2 C7 -178.76(14)
S1 C1 N2 C7 3.3(2)
C3 C2 N2 C1 -0.73(17)
P1 C2 N2 C1 -176.48(11)
C3 C2 N2 C7 -179.81(15)
P1 C2 N2 C7 4.4(2)
C13 C8 P1 O1 85.86(14)
C9 C8 P1 O1 -83.26(14)
C13 C8 P1 C14 -39.63(15)
C9 C8 P1 C14 151.25(13)
C13 C8 P1 C2 -152.76(13)
C9 C8 P1 C2 38.12(15)
C15 C14 P1 O1 -144.20(14)
C19 C14 P1 O1 36.88(15)
C15 C14 P1 C8 -18.40(17)
C19 C14 P1 C8 162.68(12)
C15 C14 P1 C2 95.28(15)
C19 C14 P1 C2 -83.64(13)
C3 C2 P1 O1 -173.24(14)
N2 C2 P1 O1 1.61(15)
C3 C2 P1 C8 64.76(16)
N2 C2 P1 C8 -120.40(13)
C3 C2 P1 C14 -52.45(16)
N2 C2 P1 C14 122.40(13)
C2 C3 P2 C26 115.32(14)
N1 C3 P2 C26 -69.84(15)
C2 C3 P2 C20 -135.25(13)
N1 C3 P2 C20 39.59(16)
C27 C26 P2 C3 -17.07(16)
C31 C26 P2 C3 172.83(13)
C27 C26 P2 C20 -126.53(14)
C31 C26 P2 C20 63.37(14)
C21 C20 P2 C3 82.11(13)
C25 C20 P2 C3 -100.56(15)
C21 C20 P2 C26 -168.64(12)
C25 C20 P2 C26 8.69(16)
